data_7251828
loop_
_publ_author_name
'Zhang, Yuqi'
'Yao, Yuan'
'Dou, Peihao'
'Cheng, Qing'
'Zhang, Yanqiang'

_publ_section_title
;
 Catalytic ignition of the [BMIM]DCA-H2O2 propellant with the
 Cu(vim)2(DCA)2 complex
;
_journal_issue 18
_journal_name_full 'RSC Advances'
_journal_page_first 16748
_journal_page_last 16755
_journal_paper_doi 10.1039/D6RA00294C
_journal_volume 16
_journal_year 2026
_chemical_formula_moiety '2(C7 H6 Fe0.5 N5)'
_chemical_formula_sum 'C14 H12 Fe N10'
_chemical_formula_weight 376.19
_space_group_crystal_system triclinic
_space_group_IT_number 2
_space_group_name_Hall '-P 1'
_space_group_name_H-M_alt 'P -1'
_atom_sites_solution_hydrogens geom
_atom_sites_solution_primary direct
_atom_sites_solution_secondary difmap
_audit_creation_date 2024-10-10
_audit_creation_method
;
  Olex2 1.1
  (compiled 2011.02.15 svn.r1672, GUI svn.r3494)
;
_audit_update_record
;
2025-12-18 deposited with the CCDC.	2026-03-13 downloaded from the CCDC.
;
_cell_angle_alpha 106.411(19)
_cell_angle_beta 94.875(18)
_cell_angle_gamma 96.013(18)
_cell_formula_units_Z 1
_cell_length_a 6.4991(14)
_cell_length_b 7.4621(16)
_cell_length_c 9.0329(18)
_cell_measurement_reflns_used 453
_cell_measurement_temperature 117.3(2)
_cell_measurement_theta_max 21.7120
_cell_measurement_theta_min 3.9870
_cell_volume 414.88(16)
_computing_cell_refinement
;
CrysAlisPro, Agilent Technologies,
Version 1.171.37.35 (release 13-08-2014 CrysAlis171 .NET)
(compiled Aug 13 2014,18:06:01)
;
_computing_data_collection
;
CrysAlisPro, Agilent Technologies,
Version 1.171.37.35 (release 13-08-2014 CrysAlis171 .NET)
(compiled Aug 13 2014,18:06:01)
;
_computing_data_reduction
;
CrysAlisPro, Agilent Technologies,
Version 1.171.37.35 (release 13-08-2014 CrysAlis171 .NET)
(compiled Aug 13 2014,18:06:01)
;
_computing_molecular_graphics
;
O. V. Dolomanov, L. J. Bourhis, R. J. Gildea, J. A. K. Howard and H. Puschmann,
OLEX2: a complete structure solution, refinement and analysis program.
J. Appl. Cryst. (2009). 42, 339-341.
;
_computing_publication_material
;
O. V. Dolomanov, L. J. Bourhis, R. J. Gildea, J. A. K. Howard and H. Puschmann,
OLEX2: a complete structure solution, refinement and analysis program.
J. Appl. Cryst. (2009). 42, 339-341.
;
_computing_structure_refinement 'SHELXL-97 (Sheldrick, 1997)'
_computing_structure_solution 'A short history of SHELX (Sheldrick, 2007)/Bruker'
_diffrn_ambient_environment N~2~
_diffrn_ambient_temperature 117.3(2)
_diffrn_detector 'CCD plate'
_diffrn_detector_area_resol_mean 16.0971
_diffrn_detector_type Eos
_diffrn_measured_fraction_theta_full 0.9966
_diffrn_measured_fraction_theta_max 0.5188
_diffrn_measurement_details
;
#__ type_ start__ end____ width___ exp.time_
  1 omega  -24.00   28.00   1.0000   15.0000
omega____ theta____ kappa____ phi______ frames
    -      -10.7727  -99.0000   60.0000 52

#__ type_ start__ end____ width___ exp.time_
  2 omega   49.00   88.00   1.0000   15.0000
omega____ theta____ kappa____ phi______ frames
    -       15.8508 -178.0000  120.0000 39

#__ type_ start__ end____ width___ exp.time_
  3 omega   -1.00   83.00   1.0000   15.0000
omega____ theta____ kappa____ phi______ frames
    -       15.8508   57.0000  -60.0000 84

#__ type_ start__ end____ width___ exp.time_
  4 omega  -32.00   -5.00   1.0000   15.0000
omega____ theta____ kappa____ phi______ frames
    -       15.8508  -57.0000  120.0000 27

#__ type_ start__ end____ width___ exp.time_
  5 omega   36.00   70.00   1.0000   15.0000
omega____ theta____ kappa____ phi______ frames
    -       15.8508  178.0000  150.0000 34

#__ type_ start__ end____ width___ exp.time_
  6 omega  -52.00   43.00   1.0000   15.0000
omega____ theta____ kappa____ phi______ frames
    -       15.8508  -77.0000 -180.0000 95
;
_diffrn_measurement_device 'four-circle diffractometer'
_diffrn_measurement_device_type 'Xcalibur, Eos, Gemini'
_diffrn_measurement_method '\w scans'
_diffrn_orient_matrix_UB_11 -0.0888343000
_diffrn_orient_matrix_UB_12 -0.0656847000
_diffrn_orient_matrix_UB_13 -0.0374924000
_diffrn_orient_matrix_UB_21 0.0550475000
_diffrn_orient_matrix_UB_22 -0.0751043000
_diffrn_orient_matrix_UB_23 0.0067237000
_diffrn_orient_matrix_UB_31 -0.0357033000
_diffrn_orient_matrix_UB_32 0.0063865000
_diffrn_orient_matrix_UB_33 0.0730963000
_diffrn_radiation_monochromator graphite
_diffrn_radiation_probe x-ray
_diffrn_radiation_type 'Mo K\a'
_diffrn_radiation_wavelength 0.71073
_diffrn_reflns_av_R_equivalents 0.0858
_diffrn_reflns_av_unetI/netI 0.1651
_diffrn_reflns_limit_h_max 8
_diffrn_reflns_limit_h_min -7
_diffrn_reflns_limit_k_max 8
_diffrn_reflns_limit_k_min -8
_diffrn_reflns_limit_l_max 11
_diffrn_reflns_limit_l_min -10
_diffrn_reflns_number 2788
_diffrn_reflns_theta_full 25.99
_diffrn_reflns_theta_max 25.99
_diffrn_reflns_theta_min 3.14
_diffrn_source 'Enhance (Mo) X-ray Source'
_exptl_absorpt_coefficient_mu 0.929
_exptl_absorpt_correction_T_max 1.00000
_exptl_absorpt_correction_T_min 0.57858
_exptl_absorpt_correction_type multi-scan
_exptl_absorpt_process_details
;
CrysAlisPro, Agilent Technologies,
Version 1.171.37.35 (release 13-08-2014 CrysAlis171 .NET)
(compiled Aug 13 2014,18:06:01)
Empirical absorption correction using spherical harmonics,
 implemented in SCALE3 ABSPACK scaling algorithm.
;
_exptl_crystal_density_diffrn 1.506
_exptl_crystal_density_method 'not measured'
_exptl_crystal_F_000 192
_exptl_crystal_size_max 0.13
_exptl_crystal_size_mid 0.02
_exptl_crystal_size_min 0.01
_refine_diff_density_max 0.667
_refine_diff_density_min -0.510
_refine_diff_density_rms 0.108
_refine_ls_extinction_method none
_refine_ls_goodness_of_fit_ref 0.999
_refine_ls_hydrogen_treatment mixed
_refine_ls_matrix_type full
_refine_ls_number_parameters 115
_refine_ls_number_reflns 1564
_refine_ls_number_restraints 0
_refine_ls_restrained_S_all 0.999
_refine_ls_R_factor_all 0.1197
_refine_ls_R_factor_gt 0.0787
_refine_ls_shift/su_max 0.000
_refine_ls_shift/su_mean 0.000
_refine_ls_structure_factor_coef Fsqd
_refine_ls_weighting_details 'calc w=1/[\s^2^(Fo^2^)+(0.0228P)^2^+0.0000P] where P=(Fo^2^+2Fc^2^)/3'
_refine_ls_weighting_scheme calc
_refine_ls_wR_factor_gt 0.1198
_refine_ls_wR_factor_ref 0.1446
_reflns_number_gt 1018
_reflns_number_total 1564
_reflns_threshold_expression >2sigma(I)
_cod_data_source_file d6ra00294c2.cif
_cod_data_source_block exp_9421
_cod_original_cell_volume 414.88(15)
_cod_database_code 7251828
_reflns_odcompleteness_completeness 99.66
_reflns_odcompleteness_iscentric 1
_reflns_odcompleteness_theta 25.07

loop_
_space_group_symop_id
_space_group_symop_operation_xyz
1 'x, y, z'
2 '-x, -y, -z'

loop_
_atom_site_label
_atom_site_type_symbol
_atom_site_fract_x
_atom_site_fract_y
_atom_site_fract_z
_atom_site_U_iso_or_equiv
_atom_site_adp_type
_atom_site_occupancy
_atom_site_symmetry_multiplicity
_atom_site_calc_flag
_atom_site_refinement_flags
_atom_site_disorder_assembly
_atom_site_disorder_group
Fe1 Fe 1.0000 0.5000 0.5000 0.0247(4) Uani 1 2 d S . .
N2 N 0.5111(7) 0.3210(6) 0.1153(5) 0.0258(11) Uani 1 1 d . . .
N3 N 0.8083(7) 0.7220(7) 0.5698(5) 0.0293(12) Uani 1 1 d . . .
N4 N 0.6711(7) 1.0263(6) 0.6606(5) 0.0287(12) Uani 1 1 d . . .
N1 N 0.7871(7) 0.3779(6) 0.2889(5) 0.0232(11) Uani 1 1 d . . .
C6 C 0.7506(8) 0.8697(8) 0.6097(6) 0.0210(13) Uani 1 1 d . . .
C2 C 0.8229(9) 0.2448(8) 0.1556(6) 0.0246(13) Uani 1 1 d . . .
H2 H 0.9453 0.1856 0.1421 0.030 Uiso 1 1 calc R . .
C7 C 0.7551(8) 1.1779(8) 0.6278(6) 0.0230(13) Uani 1 1 d . . .
C4 C 0.3157(9) 0.3411(8) 0.0466(7) 0.0311(15) Uani 1 1 d . . .
H4 H 0.2333 0.4218 0.1100 0.037 Uiso 1 1 calc R . .
N5 N 0.8176(7) 1.3186(6) 0.6095(6) 0.0292(12) Uani 1 1 d . . .
C3 C 0.6542(8) 0.2123(8) 0.0468(7) 0.0294(14) Uani 1 1 d . . .
H3 H 0.6387 0.1304 -0.0564 0.035 Uiso 1 1 calc R . .
C1 C 0.6004(9) 0.4207(8) 0.2616(6) 0.0272(14) Uani 1 1 d . . .
H1 H 0.5356 0.5093 0.3340 0.033 Uiso 1 1 calc R . .
C5 C 0.2375(9) 0.2555(9) -0.1007(7) 0.0368(16) Uani 1 1 d . . .
H5A H 0.3152 0.1737 -0.1678 0.044 Uiso 1 1 calc R . .
H5B H 0.1039 0.2762 -0.1387 0.044 Uiso 1 1 calc R . .

loop_
_atom_site_aniso_label
_atom_site_aniso_U_11
_atom_site_aniso_U_22
_atom_site_aniso_U_33
_atom_site_aniso_U_23
_atom_site_aniso_U_13
_atom_site_aniso_U_12
Fe1 0.0293(7) 0.0198(7) 0.0235(7) 0.0049(5) 0.0008(5) 0.0024(5)
N2 0.022(3) 0.032(3) 0.020(3) 0.003(2) 0.003(2) -0.001(2)
N3 0.032(3) 0.032(3) 0.023(3) 0.007(2) 0.005(2) 0.003(2)
N4 0.039(3) 0.021(3) 0.025(3) 0.001(2) 0.015(2) 0.003(2)
N1 0.021(3) 0.025(3) 0.021(3) 0.004(2) 0.001(2) 0.000(2)
C6 0.023(3) 0.030(3) 0.007(3) 0.004(3) 0.001(2) -0.005(3)
C2 0.026(3) 0.025(3) 0.015(3) -0.006(3) 0.004(3) 0.002(3)
C7 0.020(3) 0.026(3) 0.019(3) 0.001(3) 0.003(2) 0.002(3)
C4 0.027(3) 0.024(3) 0.039(4) 0.006(3) 0.004(3) 0.000(3)
N5 0.036(3) 0.023(3) 0.028(3) 0.004(2) 0.008(2) 0.006(2)
C3 0.031(3) 0.033(4) 0.017(3) 0.000(3) -0.001(3) -0.004(3)
C1 0.033(4) 0.030(3) 0.016(3) 0.006(3) 0.003(3) -0.003(3)
C5 0.039(4) 0.041(4) 0.031(4) 0.012(3) 0.001(3) 0.007(3)

loop_
_atom_type_symbol
_atom_type_description
_atom_type_scat_dispersion_real
_atom_type_scat_dispersion_imag
_atom_type_scat_source
C C 0.0033 0.0016 'International Tables Vol C Tables 4.2.6.8 and 6.1.1.4'
H H 0.0000 0.0000 'International Tables Vol C Tables 4.2.6.8 and 6.1.1.4'
Fe Fe 0.3463 0.8444 'International Tables Vol C Tables 4.2.6.8 and 6.1.1.4'
N N 0.0061 0.0033 'International Tables Vol C Tables 4.2.6.8 and 6.1.1.4'

loop_
_geom_angle_atom_site_label_1
_geom_angle_atom_site_label_2
_geom_angle_atom_site_label_3
_geom_angle
_geom_angle_site_symmetry_1
_geom_angle_site_symmetry_3
_geom_angle_publ_flag
N3 Fe1 N3 180.000(1) . 2_766 ?
N3 Fe1 N1 90.74(18) . 2_766 ?
N3 Fe1 N1 89.26(18) 2_766 2_766 ?
N3 Fe1 N1 89.26(18) . . ?
N3 Fe1 N1 90.74(18) 2_766 . ?
N3 Fe1 N5 92.02(16) . 1_545 ?
N3 Fe1 N5 87.98(16) 2_766 1_545 ?
N3 Fe1 N5 92.02(16) 2_766 2_776 ?
N3 Fe1 N5 87.98(16) . 2_776 ?
N1 Fe1 N1 180.000(1) . 2_766 ?
N1 Fe1 N5 91.54(16) 2_766 1_545 ?
N1 Fe1 N5 88.46(16) . 1_545 ?
N1 Fe1 N5 88.46(16) 2_766 2_776 ?
N1 Fe1 N5 91.54(16) . 2_776 ?
N5 Fe1 N5 180.000(1) 2_776 1_545 ?
C3 N2 C4 127.6(5) . . ?
C1 N2 C4 125.3(5) . . ?
C1 N2 C3 107.0(5) . . ?
C6 N3 Fe1 163.3(4) . . ?
C6 N4 C7 118.1(5) . . ?
C2 N1 Fe1 127.2(4) . . ?
C1 N1 Fe1 126.2(4) . . ?
C1 N1 C2 106.6(5) . . ?
N3 C6 N4 174.1(6) . . ?
N1 C2 H2 125.5 . . ?
C3 C2 N1 108.9(5) . . ?
C3 C2 H2 125.5 . . ?
N5 C7 N4 173.6(6) . . ?
N2 C4 H4 117.5 . . ?
C5 C4 N2 124.9(6) . . ?
C5 C4 H4 117.5 . . ?
C7 N5 Fe1 155.0(4) . 1_565 ?
N2 C3 H3 126.7 . . ?
C2 C3 N2 106.6(5) . . ?
C2 C3 H3 126.7 . . ?
N2 C1 H1 124.6 . . ?
N1 C1 N2 110.9(6) . . ?
N1 C1 H1 124.6 . . ?
C4 C5 H5A 120.0 . . ?
C4 C5 H5B 120.0 . . ?
H5A C5 H5B 120.0 . . ?

loop_
_geom_bond_atom_site_label_1
_geom_bond_atom_site_label_2
_geom_bond_distance
_geom_bond_site_symmetry_2
_geom_bond_publ_flag
Fe1 N3 2.161(5) 2_766 ?
Fe1 N3 2.161(5) . ?
Fe1 N1 2.165(5) 2_766 ?
Fe1 N1 2.165(5) . ?
Fe1 N5 2.199(4) 1_545 ?
Fe1 N5 2.199(4) 2_776 ?
N2 C4 1.407(6) . ?
N2 C3 1.370(7) . ?
N2 C1 1.364(7) . ?
N3 C6 1.171(7) . ?
N4 C6 1.306(7) . ?
N4 C7 1.324(6) . ?
N1 C2 1.382(7) . ?
N1 C1 1.308(6) . ?
C2 H2 0.9500 . ?
C2 C3 1.361(7) . ?
C7 N5 1.146(6) . ?
C4 H4 0.9500 . ?
C4 C5 1.331(8) . ?
N5 Fe1 2.199(4) 1_565 ?
C3 H3 0.9500 . ?
C1 H1 0.9500 . ?
C5 H5A 0.9500 . ?
C5 H5B 0.9500 . ?

loop_
_geom_torsion_atom_site_label_1
_geom_torsion_atom_site_label_2
_geom_torsion_atom_site_label_3
_geom_torsion_atom_site_label_4
_geom_torsion
_geom_torsion_site_symmetry_1
_geom_torsion_site_symmetry_2
_geom_torsion_site_symmetry_3
_geom_torsion_site_symmetry_4
_geom_torsion_publ_flag
Fe1 N3 C6 N4 -154(5) . . . . ?
Fe1 N1 C2 C3 -176.9(3) . . . . ?
Fe1 N1 C1 N2 178.2(3) . . . . ?
N3 Fe1 N3 C6 98(100) 2_766 . . . ?
N3 Fe1 N1 C2 163.9(4) . . . . ?
N3 Fe1 N1 C2 -16.1(4) 2_766 . . . ?
N3 Fe1 N1 C1 -13.9(4) . . . . ?
N3 Fe1 N1 C1 166.1(4) 2_766 . . . ?
N4 C7 N5 Fe1 -178(4) . . . 1_565 ?
N1 Fe1 N3 C6 -124.5(14) . . . . ?
N1 Fe1 N3 C6 55.5(14) 2_766 . . . ?
N1 Fe1 N1 C2 -123(100) 2_766 . . . ?
N1 Fe1 N1 C1 59(100) 2_766 . . . ?
N1 C2 C3 N2 -2.1(5) . . . . ?
C6 N4 C7 N5 -167(5) . . . . ?
C2 N1 C1 N2 0.0(5) . . . . ?
C7 N4 C6 N3 -177(6) . . . . ?
C4 N2 C3 C2 177.1(4) . . . . ?
C4 N2 C1 N1 -176.5(4) . . . . ?
N5 Fe1 N3 C6 147.1(14) 1_545 . . . ?
N5 Fe1 N3 C6 -32.9(14) 2_776 . . . ?
N5 Fe1 N1 C2 76.0(4) 2_776 . . . ?
N5 Fe1 N1 C2 -104.0(4) 1_545 . . . ?
N5 Fe1 N1 C1 78.1(4) 1_545 . . . ?
N5 Fe1 N1 C1 -101.9(4) 2_776 . . . ?
C3 N2 C4 C5 -0.4(8) . . . . ?
C3 N2 C1 N1 -1.3(5) . . . . ?
C1 N2 C4 C5 173.8(5) . . . . ?
C1 N2 C3 C2 2.0(5) . . . . ?
C1 N1 C2 C3 1.3(5) . . . . ?
